data_7043022
loop_
_publ_author_name
'Hill, Anthony'
'Ward, Jas S.'

_publ_section_title
;
 Synthetic and Structural Studies of Phosphine Coordinated Boronium Salts
;
_journal_name_full 'Dalton Trans.'
_journal_paper_doi 10.1039/C7DT01023K
_journal_year 2017
_chemical_compound_source 'Research School of Chemistry'
_chemical_formula_moiety 'C41 H41 B1 P3, Br1'
_chemical_formula_sum 'C41 H41 B Br P3'
_chemical_formula_weight 717.41
_space_group_IT_number 2
_symmetry_cell_setting triclinic
_symmetry_space_group_name_Hall '-P 1'
_symmetry_space_group_name_H-M 'P -1'
_atom_sites_solution_hydrogens difmap
_atom_sites_solution_primary direct
_audit_update_record
;
2013-06-07 deposited with the CCDC.
2017-05-12 downloaded from the CCDC.
;
_cell_angle_alpha 98.002(2)
_cell_angle_beta 114.3643(19)
_cell_angle_gamma 113.651(2)
_cell_formula_units_Z 2
_cell_length_a 13.7686(6)
_cell_length_b 14.0695(5)
_cell_length_c 14.3983(6)
_cell_measurement_reflns_used 36206
_cell_measurement_temperature 200
_cell_measurement_theta_max 25
_cell_measurement_theta_min 2.55
_cell_volume 2166.66(17)
_computing_cell_refinement 'DENZO/SCALEPACK (Otwinowski & Minor, 1997)'
_computing_data_collection 'COLLECT (Nonius, 2001).'
_computing_data_reduction 'DENZO/SCALEPACK (Otwinowski & Minor, 1997)'
_computing_molecular_graphics 'Ortep-3 for windows (Farrugia, 1997)'
_computing_publication_material 'CRYSTALS (Betteridge et al., 2003)'
_computing_structure_refinement 'CRYSTALS (Betteridge et al., 2003)'
_computing_structure_solution 'SIR92 (Altomare et al., 1994)'
_diffrn_ambient_temperature 200
_diffrn_measured_fraction_theta_full 0.988
_diffrn_measured_fraction_theta_max 0.988
_diffrn_measurement_device Area
_diffrn_measurement_device_type 'Nonius KappaCCD'
_diffrn_measurement_method \w
_diffrn_radiation_monochromator graphite
_diffrn_radiation_type 'Mo K\a'
_diffrn_radiation_wavelength 0.71073
_diffrn_reflns_av_R_equivalents 0.047
_diffrn_reflns_limit_h_max 14
_diffrn_reflns_limit_h_min -16
_diffrn_reflns_limit_k_max 16
_diffrn_reflns_limit_k_min -16
_diffrn_reflns_limit_l_max 17
_diffrn_reflns_limit_l_min 0
_diffrn_reflns_number 7713
_diffrn_reflns_theta_full 25.192
_diffrn_reflns_theta_max 25.192
_diffrn_reflns_theta_min 2.673
_diffrn_standards_number 0
_exptl_absorpt_coefficient_mu 1.083
_exptl_absorpt_correction_T_max 0.859
_exptl_absorpt_correction_T_min 0.750
_exptl_absorpt_correction_type integration
_exptl_absorpt_process_details
;
Gaussian integration (Coppens, 1970)
;
_exptl_crystal_colour colourless
_exptl_crystal_density_diffrn 1.100
_exptl_crystal_density_method 'not measured'
_exptl_crystal_description prism
_exptl_crystal_F_000 744
_exptl_crystal_size_max 0.340
_exptl_crystal_size_mid 0.170
_exptl_crystal_size_min 0.150
_platon_squeeze_details
;
;
_refine_diff_density_max 0.82
_refine_diff_density_min -0.92
_refine_ls_extinction_coef 94.354
_refine_ls_extinction_method 'Larson (1970), Equation 22'
_refine_ls_goodness_of_fit_ref 1.0032
_refine_ls_hydrogen_treatment constr
_refine_ls_matrix_type full
_refine_ls_number_parameters 415
_refine_ls_number_reflns 7713
_refine_ls_number_restraints 0
_refine_ls_R_factor_all 0.0590
_refine_ls_R_factor_gt 0.0477
_refine_ls_shift/su_max 0.0002009
_refine_ls_shift/su_mean 0.0000101
_refine_ls_structure_factor_coef Fsqd
_refine_ls_weighting_details
;
 Method= Modified Sheldrick 
 w=1/[\s^2^(F^2^) + ( 0.08P)^2^ + 2.85P] 
 ,where P=(max(Fo^2^,0) + 2Fc^2^)/3 
;
_refine_ls_weighting_scheme calc
_refine_ls_wR_factor_all 0.1504
_refine_ls_wR_factor_gt 0.1418
_refine_ls_wR_factor_ref 0.1504
_reflns_limit_h_max 14
_reflns_limit_h_min -16
_reflns_limit_k_max 16
_reflns_limit_k_min -16
_reflns_limit_l_max 17
_reflns_limit_l_min 0
_reflns_number_gt 6309
_reflns_number_total 7713
_reflns_threshold_expression I>2.0\s(I)
_oxford_diffrn_Wilson_B_factor 3.85
_oxford_diffrn_Wilson_scale 3.94
_oxford_refine_ls_r_factor_ref 0.0590
_oxford_refine_ls_scale 0.6437(14)
_oxford_reflns_number_all 7713
_oxford_reflns_threshold_expression_ref I>-10.0\s(I)
_cod_data_source_file c7dt01023k2.cif
_cod_data_source_block 1
_cod_depositor_comments
;
The following automatic conversions were performed:

'_symmetry_cell_setting' value 'Triclinic' changed to 'triclinic'
according to
/home/data/users/saulius/crontab/automatic-downloads/rss-feeds/RSC/lib/dictionaries/cif_core.dic
dictionary named 'cif_core.dic' version 2.4.2 from 2011-04-26.

'_atom_sites_solution_primary' value 'Direct' changed to 'direct'
according to
/home/data/users/saulius/crontab/automatic-downloads/rss-feeds/RSC/lib/dictionaries/cif_core.dic
dictionary named 'cif_core.dic' version 2.4.2 from 2011-04-26.

Automatic conversion script
Id: cif_fix_values 4973 2017-02-22 13:04:09Z antanas 
;
_cod_original_cell_volume 2166.66(18)
_cod_original_sg_symbol_H-M 'P -1 '
_cod_original_formula_sum 'C41 H41 B1 Br1 P3'
_cod_database_code 7043022

loop_
_symmetry_equiv_pos_as_xyz
x,y,z
-x,-y,-z

loop_
_atom_site_label
_atom_site_type_symbol
_atom_site_fract_x
_atom_site_fract_y
_atom_site_fract_z
_atom_site_U_iso_or_equiv
_atom_site_occupancy
_atom_site_adp_type
_atom_site_refinement_flags_posn
B1 B -0.0068(4) 0.3362(3) -0.0620(3) 0.0405 1.0000 Uani .
Br1 Br -0.12766(4) -0.04058(3) -0.25354(3) 0.0551 1.0000 Uani .
P1 P 0.44267(9) 0.38626(8) 0.16899(8) 0.0423 1.0000 Uani .
P2 P 0.13312(8) 0.36864(7) -0.07879(7) 0.0377 1.0000 Uani .
P3 P -0.00560(8) 0.26393(7) 0.04288(7) 0.0359 1.0000 Uani .
C1 C 0.2844(3) 0.3225(3) 0.1466(3) 0.0394 1.0000 Uani .
C2 C 0.1718(3) 0.2598(3) -0.0633(3) 0.0399 1.0000 Uani .
C3 C 0.0564(3) 0.1736(3) 0.0318(3) 0.0386 1.0000 Uani .
C4 C 0.1825(3) 0.2249(3) 0.0367(3) 0.0386 1.0000 Uani .
C5 C 0.2126(4) 0.1312(3) 0.0273(3) 0.0466 1.0000 Uani .
C11 C 0.5221(4) 0.5190(3) 0.2813(3) 0.0480 1.0000 Uani .
C12 C 0.6373(4) 0.5992(4) 0.3049(4) 0.0640 1.0000 Uani .
C13 C 0.7039(6) 0.7010(4) 0.3877(5) 0.0894 1.0000 Uani .
C14 C 0.6572(6) 0.7281(5) 0.4458(5) 0.0969 1.0000 Uani .
C15 C 0.5443(7) 0.6511(6) 0.4244(5) 0.1012 1.0000 Uani .
C16 C 0.4749(5) 0.5458(4) 0.3430(4) 0.0733 1.0000 Uani .
C21 C 0.5131(3) 0.3147(3) 0.2462(3) 0.0440 1.0000 Uani .
C22 C 0.6003(4) 0.3034(4) 0.2289(4) 0.0592 1.0000 Uani .
C23 C 0.6672(4) 0.2602(4) 0.2911(4) 0.0671 1.0000 Uani .
C24 C 0.6477(4) 0.2280(4) 0.3693(4) 0.0650 1.0000 Uani .
C25 C 0.5581(5) 0.2355(4) 0.3849(4) 0.0677 1.0000 Uani .
C26 C 0.4911(4) 0.2779(4) 0.3237(3) 0.0588 1.0000 Uani .
C31 C 0.2678(3) 0.5052(3) 0.0089(3) 0.0408 1.0000 Uani .
C32 C 0.3751(4) 0.5407(3) 0.0036(3) 0.0485 1.0000 Uani .
C33 C 0.4755(4) 0.6467(3) 0.0690(4) 0.0552 1.0000 Uani .
C34 C 0.4707(4) 0.7177(3) 0.1412(4) 0.0603 1.0000 Uani .
C35 C 0.3659(4) 0.6846(3) 0.1470(4) 0.0633 1.0000 Uani .
C36 C 0.2646(4) 0.5788(3) 0.0809(3) 0.0531 1.0000 Uani .
C41 C 0.0889(3) 0.3605(3) -0.2185(3) 0.0433 1.0000 Uani .
C42 C 0.1298(4) 0.4562(4) -0.2428(3) 0.0575 1.0000 Uani .
C43 C 0.0891(5) 0.4472(5) -0.3518(4) 0.0732 1.0000 Uani .
C44 C 0.0103(5) 0.3441(5) -0.4346(4) 0.0709 1.0000 Uani .
C45 C -0.0327(5) 0.2502(4) -0.4121(4) 0.0705 1.0000 Uani .
C46 C 0.0068(4) 0.2570(4) -0.3035(3) 0.0589 1.0000 Uani .
C51 C 0.0719(3) 0.3524(3) 0.1846(3) 0.0389 1.0000 Uani .
C52 C 0.0867(4) 0.4581(3) 0.2095(3) 0.0490 1.0000 Uani .
C53 C 0.1422(4) 0.5262(3) 0.3177(4) 0.0611 1.0000 Uani .
C54 C 0.1838(4) 0.4878(4) 0.4005(3) 0.0647 1.0000 Uani .
C55 C 0.1688(4) 0.3821(4) 0.3766(3) 0.0613 1.0000 Uani .
C56 C 0.1125(4) 0.3142(3) 0.2687(3) 0.0488 1.0000 Uani .
C61 C -0.1668(3) 0.1773(3) 0.0017(3) 0.0399 1.0000 Uani .
C62 C -0.2142(4) 0.2034(3) 0.0633(3) 0.0523 1.0000 Uani .
C63 C -0.3392(4) 0.1429(4) 0.0241(4) 0.0644 1.0000 Uani .
C64 C -0.4182(4) 0.0557(4) -0.0761(4) 0.0620 1.0000 Uani .
C65 C -0.3713(4) 0.0290(3) -0.1366(4) 0.0599 1.0000 Uani .
C66 C -0.2464(4) 0.0905(3) -0.0991(3) 0.0491 1.0000 Uani .
H11 H 0.2654 0.3819 0.1502 0.0460 1.0000 Uiso R
H12 H 0.2820 0.2958 0.2045 0.0473 1.0000 Uiso R
H21 H 0.2480 0.2825 -0.0622 0.0480 1.0000 Uiso R
H22 H 0.1065 0.1939 -0.1269 0.0478 1.0000 Uiso R
H31 H 0.0631 0.1423 0.0874 0.0460 1.0000 Uiso R
H32 H -0.0028 0.1172 -0.0388 0.0461 1.0000 Uiso R
H53 H 0.1451 0.0698 -0.0389 0.0693 1.0000 Uiso R
H52 H 0.2868 0.1581 0.0252 0.0696 1.0000 Uiso R
H51 H 0.2226 0.1098 0.0895 0.0694 1.0000 Uiso R
H121 H 0.6685 0.5826 0.2634 0.0774 1.0000 Uiso R
H131 H 0.7817 0.7517 0.4036 0.1070 1.0000 Uiso R
H141 H 0.6998 0.7972 0.4972 0.1157 1.0000 Uiso R
H151 H 0.5113 0.6671 0.4641 0.1212 1.0000 Uiso R
H161 H 0.3981 0.4936 0.3304 0.0881 1.0000 Uiso R
H221 H 0.6153 0.3261 0.1756 0.0713 1.0000 Uiso R
H231 H 0.7253 0.2506 0.2786 0.0811 1.0000 Uiso R
H241 H 0.6960 0.2032 0.4139 0.0776 1.0000 Uiso R
H251 H 0.5422 0.2103 0.4372 0.0809 1.0000 Uiso R
H261 H 0.4293 0.2811 0.3345 0.0710 1.0000 Uiso R
H321 H 0.3795 0.4920 -0.0443 0.0577 1.0000 Uiso R
H331 H 0.5453 0.6702 0.0633 0.0662 1.0000 Uiso R
H341 H 0.5397 0.7883 0.1857 0.0720 1.0000 Uiso R
H351 H 0.3626 0.7335 0.1950 0.0760 1.0000 Uiso R
H361 H 0.1933 0.5560 0.0851 0.0640 1.0000 Uiso R
H421 H 0.1847 0.5264 -0.1872 0.0689 1.0000 Uiso R
H431 H 0.1163 0.5113 -0.3676 0.0878 1.0000 Uiso R
H441 H -0.0153 0.3373 -0.5075 0.0850 1.0000 Uiso R
H451 H -0.0893 0.1828 -0.4687 0.0847 1.0000 Uiso R
H461 H -0.0209 0.1926 -0.2868 0.0707 1.0000 Uiso R
H521 H 0.0608 0.4851 0.1532 0.0590 1.0000 Uiso R
H531 H 0.1516 0.5982 0.3346 0.0731 1.0000 Uiso R
H541 H 0.2196 0.5329 0.4722 0.0782 1.0000 Uiso R
H551 H 0.1968 0.3571 0.4333 0.0740 1.0000 Uiso R
H561 H 0.1008 0.2429 0.2524 0.0583 1.0000 Uiso R
H621 H -0.1624 0.2617 0.1301 0.0628 1.0000 Uiso R
H631 H -0.3712 0.1624 0.0660 0.0769 1.0000 Uiso R
H641 H -0.5032 0.0155 -0.1038 0.0738 1.0000 Uiso R
H651 H -0.4229 -0.0297 -0.2031 0.0718 1.0000 Uiso R
H661 H -0.2162 0.0730 -0.1406 0.0589 1.0000 Uiso R
H1 H -0.0845 0.2671 -0.1409 0.0565 1.0000 Uiso R
H2 H -0.0130 0.4099 -0.0441 0.0449 1.0000 Uiso R

loop_
_atom_site_aniso_label
_atom_site_aniso_U_11
_atom_site_aniso_U_22
_atom_site_aniso_U_33
_atom_site_aniso_U_23
_atom_site_aniso_U_13
_atom_site_aniso_U_12
B1 0.042(2) 0.041(2) 0.044(2) 0.0179(18) 0.0240(19) 0.0237(18)
Br1 0.0663(3) 0.0493(2) 0.0460(2) 0.01266(17) 0.0269(2) 0.0300(2)
P1 0.0425(5) 0.0435(5) 0.0409(5) 0.0124(4) 0.0222(4) 0.0220(4)
P2 0.0414(5) 0.0385(5) 0.0370(5) 0.0155(4) 0.0226(4) 0.0206(4)
P3 0.0391(5) 0.0336(4) 0.0364(4) 0.0129(4) 0.0208(4) 0.0183(4)
C1 0.0442(19) 0.0393(18) 0.0381(18) 0.0131(15) 0.0203(16) 0.0253(16)
C2 0.0422(19) 0.0407(18) 0.0375(18) 0.0116(15) 0.0213(16) 0.0216(15)
C3 0.0434(19) 0.0330(16) 0.0402(18) 0.0135(14) 0.0219(16) 0.0197(15)
C4 0.0437(19) 0.0369(17) 0.0382(18) 0.0132(14) 0.0214(16) 0.0231(15)
C5 0.053(2) 0.0415(19) 0.051(2) 0.0147(17) 0.0270(19) 0.0294(18)
C11 0.049(2) 0.045(2) 0.042(2) 0.0124(16) 0.0163(17) 0.0264(18)
C12 0.057(3) 0.055(2) 0.055(2) 0.018(2) 0.017(2) 0.020(2)
C13 0.074(3) 0.048(3) 0.075(4) 0.014(3) 0.001(3) 0.012(3)
C14 0.096(5) 0.059(3) 0.065(3) -0.008(3) -0.009(3) 0.043(3)
C15 0.106(5) 0.105(5) 0.067(3) -0.009(3) 0.019(3) 0.072(4)
C16 0.070(3) 0.075(3) 0.058(3) 0.000(2) 0.026(2) 0.037(3)
C21 0.0399(19) 0.0390(18) 0.043(2) 0.0055(15) 0.0173(16) 0.0189(16)
C22 0.054(2) 0.057(2) 0.078(3) 0.025(2) 0.040(2) 0.031(2)
C23 0.051(2) 0.065(3) 0.088(3) 0.024(3) 0.034(3) 0.035(2)
C24 0.053(2) 0.050(2) 0.065(3) 0.005(2) 0.008(2) 0.032(2)
C25 0.078(3) 0.074(3) 0.052(3) 0.025(2) 0.026(2) 0.046(3)
C26 0.063(3) 0.077(3) 0.048(2) 0.025(2) 0.028(2) 0.047(2)
C31 0.0445(19) 0.0412(18) 0.0409(19) 0.0184(15) 0.0237(16) 0.0224(16)
C32 0.049(2) 0.051(2) 0.048(2) 0.0188(18) 0.0275(18) 0.0247(18)
C33 0.046(2) 0.051(2) 0.065(3) 0.022(2) 0.030(2) 0.0190(18)
C34 0.055(2) 0.040(2) 0.065(3) 0.0149(19) 0.023(2) 0.0150(19)
C35 0.070(3) 0.041(2) 0.068(3) 0.0075(19) 0.038(2) 0.021(2)
C36 0.057(2) 0.047(2) 0.062(2) 0.0171(19) 0.037(2) 0.0245(19)
C41 0.045(2) 0.054(2) 0.0378(18) 0.0202(16) 0.0237(17) 0.0273(17)
C42 0.055(2) 0.063(2) 0.050(2) 0.028(2) 0.025(2) 0.025(2)
C43 0.072(3) 0.089(3) 0.059(3) 0.046(3) 0.034(3) 0.034(3)
C44 0.068(3) 0.104(4) 0.043(2) 0.034(3) 0.031(2) 0.042(3)
C45 0.078(3) 0.083(3) 0.042(2) 0.019(2) 0.028(2) 0.039(3)
C46 0.068(3) 0.061(2) 0.045(2) 0.0193(19) 0.028(2) 0.031(2)
C51 0.0407(18) 0.0378(17) 0.0397(18) 0.0134(15) 0.0226(16) 0.0194(15)
C52 0.059(2) 0.0429(19) 0.050(2) 0.0166(17) 0.0314(19) 0.0262(18)
C53 0.074(3) 0.045(2) 0.056(3) 0.0056(19) 0.036(2) 0.025(2)
C54 0.067(3) 0.067(3) 0.041(2) 0.004(2) 0.024(2) 0.027(2)
C55 0.073(3) 0.077(3) 0.042(2) 0.022(2) 0.030(2) 0.044(2)
C56 0.061(2) 0.050(2) 0.044(2) 0.0190(17) 0.0294(19) 0.0321(19)
C61 0.0410(19) 0.0371(17) 0.0450(19) 0.0178(15) 0.0250(16) 0.0189(15)
C62 0.050(2) 0.056(2) 0.048(2) 0.0174(18) 0.0294(19) 0.0212(19)
C63 0.053(2) 0.073(3) 0.072(3) 0.026(2) 0.042(2) 0.026(2)
C64 0.044(2) 0.059(3) 0.078(3) 0.029(2) 0.034(2) 0.019(2)
C65 0.048(2) 0.046(2) 0.062(3) 0.0087(19) 0.022(2) 0.0149(19)
C66 0.046(2) 0.0404(19) 0.054(2) 0.0110(17) 0.0263(19) 0.0187(17)

loop_
_atom_type_symbol
_atom_type_scat_dispersion_real
_atom_type_scat_dispersion_imag
_atom_type_scat_Cromer_Mann_a1
_atom_type_scat_Cromer_Mann_b1
_atom_type_scat_Cromer_Mann_a2
_atom_type_scat_Cromer_Mann_b2
_atom_type_scat_Cromer_Mann_a3
_atom_type_scat_Cromer_Mann_b3
_atom_type_scat_Cromer_Mann_a4
_atom_type_scat_Cromer_Mann_b4
_atom_type_scat_Cromer_Mann_c
_atom_type_scat_source
C 0.0033 0.0016 2.3100 20.8439 1.0200 10.2075 1.5886 0.5687 0.8650 51.6512 0.2156 'International Tables Vol C 4.2.6.8 and 6.1.1.4'
H 0.0000 0.0000 0.4930 10.5109 0.3229 26.1257 0.1402 3.1424 0.0408 57.7998 0.0030 'International Tables Vol C 4.2.6.8 and 6.1.1.4'
B 0.0013 0.0007 2.0545 23.2185 1.3326 1.0210 1.0979 60.3498 0.7068 0.1403 -0.1932 'International Tables Vol C 4.2.6.8 and 6.1.1.4'
Br -0.2901 2.4595 17.1789 2.1723 5.2358 16.5796 5.6377 0.2609 3.9851 41.4328 2.9557 'International Tables Vol C 4.2.6.8 and 6.1.1.4'
Cl 0.1484 0.1585 11.4604 0.0104 7.1964 1.1662 6.2556 18.5194 1.6455 47.7784 -9.5574 'International Tables Vol C 4.2.6.8 and 6.1.1.4'
P 0.1023 0.0942 6.4345 1.9067 4.1791 27.1570 1.7800 0.5260 1.4908 68.1645 1.1149 'International Tables Vol C 4.2.6.8 and 6.1.1.4'

loop_
_exptl_crystal_face_index_h
_exptl_crystal_face_index_k
_exptl_crystal_face_index_l
_exptl_crystal_face_perp_dist
1 0 0 0.110
0 1 0 0.160
0 0 1 0.090
0 0 -1 0.080
1 -3 2 0.104
4 2 -1 0.106
0 1 -2 0.056
5 -1 -4 0.096
-3 1 1 0.060
-1 -1 3 0.085

loop_
_geom_angle_atom_site_label_1
_geom_angle_atom_site_label_2
_geom_angle_atom_site_label_3
_geom_angle
_geom_angle_publ_flag
P2 B1 P3 111.2(2) yes
P2 B1 H1 102.0 no
P3 B1 H1 102.3 no
P2 B1 H2 110.7 no
P3 B1 H2 113.7 no
H1 B1 H2 116.0 no
C1 P1 C11 101.36(17) yes
C1 P1 C21 104.87(16) yes
C11 P1 C21 98.82(16) yes
B1 P2 C2 109.48(17) yes
B1 P2 C31 115.38(17) yes
C2 P2 C31 111.02(17) yes
B1 P2 C41 108.79(17) yes
C2 P2 C41 105.31(16) yes
C31 P2 C41 106.30(16) yes
B1 P3 C3 108.89(16) yes
B1 P3 C51 117.37(17) yes
C3 P3 C51 110.23(16) yes
B1 P3 C61 106.00(17) yes
C3 P3 C61 108.27(16) yes
C51 P3 C61 105.64(16) yes
P1 C1 C4 115.4(2) yes
P1 C1 H11 105.9 no
C4 C1 H11 108.8 no
P1 C1 H12 110.6 no
C4 C1 H12 107.6 no
H11 C1 H12 108.3 no
P2 C2 C4 118.2(2) yes
P2 C2 H21 108.1 no
C4 C2 H21 108.7 no
P2 C2 H22 106.6 no
C4 C2 H22 105.8 no
H21 C2 H22 109.2 no
P3 C3 C4 117.6(2) yes
P3 C3 H31 108.9 no
C4 C3 H31 108.7 no
P3 C3 H32 104.7 no
C4 C3 H32 106.1 no
H31 C3 H32 110.7 no
C1 C4 C2 112.3(3) yes
C1 C4 C3 110.2(3) yes
C2 C4 C3 111.2(3) yes
C1 C4 C5 109.8(3) yes
C2 C4 C5 106.8(3) yes
C3 C4 C5 106.2(3) yes
C4 C5 H53 108.0 no
C4 C5 H52 108.6 no
H53 C5 H52 110.2 no
C4 C5 H51 108.6 no
H53 C5 H51 110.5 no
H52 C5 H51 110.7 no
P1 C11 C12 117.1(3) yes
P1 C11 C16 125.2(3) yes
C12 C11 C16 117.7(4) yes
C11 C12 C13 121.3(5) yes
C11 C12 H121 118.2 no
C13 C12 H121 120.4 no
C12 C13 C14 121.0(6) yes
C12 C13 H131 119.5 no
C14 C13 H131 119.5 no
C13 C14 C15 118.9(5) yes
C13 C14 H141 120.3 no
C15 C14 H141 120.8 no
C14 C15 C16 121.9(6) yes
C14 C15 H151 120.5 no
C16 C15 H151 117.6 no
C15 C16 C11 119.0(5) yes
C15 C16 H161 120.6 no
C11 C16 H161 120.3 no
P1 C21 C22 116.3(3) yes
P1 C21 C26 125.4(3) yes
C22 C21 C26 118.2(4) yes
C21 C22 C23 120.6(4) yes
C21 C22 H221 119.7 no
C23 C22 H221 119.7 no
C22 C23 C24 120.6(4) yes
C22 C23 H231 121.0 no
C24 C23 H231 118.4 no
C23 C24 C25 119.4(4) yes
C23 C24 H241 120.5 no
C25 C24 H241 120.1 no
C24 C25 C26 120.5(5) yes
C24 C25 H251 119.4 no
C26 C25 H251 120.1 no
C21 C26 C25 120.7(4) yes
C21 C26 H261 119.9 no
C25 C26 H261 119.4 no
P2 C31 C32 121.4(3) yes
P2 C31 C36 120.0(3) yes
C32 C31 C36 118.6(3) yes
C31 C32 C33 120.3(4) yes
C31 C32 H321 120.0 no
C33 C32 H321 119.6 no
C32 C33 C34 120.0(4) yes
C32 C33 H331 119.6 no
C34 C33 H331 120.4 no
C33 C34 C35 120.5(4) yes
C33 C34 H341 118.9 no
C35 C34 H341 120.6 no
C34 C35 C36 119.8(4) yes
C34 C35 H351 120.2 no
C36 C35 H351 120.0 no
C31 C36 C35 120.8(4) yes
C31 C36 H361 119.3 no
C35 C36 H361 119.9 no
P2 C41 C42 121.2(3) yes
P2 C41 C46 119.2(3) yes
C42 C41 C46 119.4(4) yes
C41 C42 C43 119.7(4) yes
C41 C42 H421 120.9 no
C43 C42 H421 119.4 no
C42 C43 C44 120.2(4) yes
C42 C43 H431 119.4 no
C44 C43 H431 120.4 no
C43 C44 C45 120.6(4) yes
C43 C44 H441 120.6 no
C45 C44 H441 118.8 no
C44 C45 C46 120.3(5) yes
C44 C45 H451 119.3 no
C46 C45 H451 120.4 no
C45 C46 C41 119.7(4) yes
C45 C46 H461 121.1 no
C41 C46 H461 119.2 no
P3 C51 C52 119.7(3) yes
P3 C51 C56 120.8(3) yes
C52 C51 C56 119.4(3) yes
C51 C52 C53 120.8(4) yes
C51 C52 H521 119.9 no
C53 C52 H521 119.3 no
C52 C53 C54 119.2(4) yes
C52 C53 H531 120.7 no
C54 C53 H531 120.1 no
C53 C54 C55 120.6(4) yes
C53 C54 H541 118.9 no
C55 C54 H541 120.5 no
C54 C55 C56 120.1(4) yes
C54 C55 H551 119.7 no
C56 C55 H551 120.3 no
C51 C56 C55 120.0(4) yes
C51 C56 H561 119.8 no
C55 C56 H561 120.2 no
P3 C61 C62 121.4(3) yes
P3 C61 C66 118.9(3) yes
C62 C61 C66 119.3(3) yes
C61 C62 C63 119.9(4) yes
C61 C62 H621 120.3 no
C63 C62 H621 119.9 no
C62 C63 C64 120.6(4) yes
C62 C63 H631 119.3 no
C64 C63 H631 120.0 no
C63 C64 C65 119.6(4) yes
C63 C64 H641 121.0 no
C65 C64 H641 119.4 no
C64 C65 C66 120.3(4) yes
C64 C65 H651 120.5 no
C66 C65 H651 119.2 no
C61 C66 C65 120.2(4) yes
C61 C66 H661 120.0 no
C65 C66 H661 119.8 no

loop_
_geom_bond_atom_site_label_1
_geom_bond_atom_site_label_2
_geom_bond_distance
_geom_bond_publ_flag
B1 P2 1.921(4) yes
B1 P3 1.932(4) yes
B1 H1 1.112 no
B1 H2 1.079 no
P1 C1 1.852(4) yes
P1 C11 1.833(4) yes
P1 C21 1.842(4) yes
P2 C2 1.825(3) yes
P2 C31 1.805(4) yes
P2 C41 1.817(3) yes
P3 C3 1.816(3) yes
P3 C51 1.812(3) yes
P3 C61 1.818(3) yes
C1 C4 1.541(5) yes
C1 H11 0.971 no
C1 H12 0.967 no
C2 C4 1.554(5) yes
C2 H21 0.959 no
C2 H22 0.960 no
C3 C4 1.555(5) yes
C3 H31 0.956 no
C3 H32 0.949 no
C4 C5 1.538(5) yes
C5 H53 0.956 no
C5 H52 0.952 no
C5 H51 0.957 no
C11 C12 1.384(6) yes
C11 C16 1.391(6) yes
C12 C13 1.372(7) yes
C12 H121 0.921 no
C13 C14 1.346(9) yes
C13 H131 0.921 no
C14 C15 1.358(9) yes
C14 H141 0.906 no
C15 C16 1.391(7) yes
C15 H151 0.920 no
C16 H161 0.934 no
C21 C22 1.385(5) yes
C21 C26 1.385(6) yes
C22 C23 1.394(6) yes
C22 H221 0.938 no
C23 C24 1.356(7) yes
C23 H231 0.943 no
C24 C25 1.382(7) yes
C24 H241 0.935 no
C25 C26 1.379(6) yes
C25 H251 0.941 no
C26 H261 0.942 no
C31 C32 1.396(5) yes
C31 C36 1.387(5) yes
C32 C33 1.380(5) yes
C32 H321 0.940 no
C33 C34 1.378(6) yes
C33 H331 0.927 no
C34 C35 1.370(6) yes
C34 H341 0.930 no
C35 C36 1.383(6) yes
C35 H351 0.933 no
C36 H361 0.933 no
C41 C42 1.391(5) yes
C41 C46 1.392(6) yes
C42 C43 1.398(6) yes
C42 H421 0.932 no
C43 C44 1.375(7) yes
C43 H431 0.929 no
C44 C45 1.360(7) yes
C44 H441 0.936 no
C45 C46 1.403(6) yes
C45 H451 0.916 no
C46 H461 0.940 no
C51 C52 1.390(5) yes
C51 C56 1.390(5) yes
C52 C53 1.393(6) yes
C52 H521 0.941 no
C53 C54 1.381(6) yes
C53 H531 0.950 no
C54 C55 1.387(6) yes
C54 H541 0.926 no
C55 C56 1.388(6) yes
C55 H551 0.932 no
C56 H561 0.927 no
C61 C62 1.389(5) yes
C61 C66 1.385(5) yes
C62 C63 1.376(6) yes
C62 H621 0.924 no
C63 C64 1.382(6) yes
C63 H631 0.952 no
C64 C65 1.373(6) yes
C64 H641 0.932 no
C65 C66 1.381(6) yes
C65 H651 0.922 no
C66 H661 0.915 no

loop_
_platon_squeeze_void_nr
_platon_squeeze_void_average_x
_platon_squeeze_void_average_y
_platon_squeeze_void_average_z
_platon_squeeze_void_volume
_platon_squeeze_void_count_electrons
_platon_squeeze_void_content
1 0.016 0.000 0.500 479 100 ' '
